data_2106491
loop_
_publ_author_name
'Butler, K. R.'
'Snow, M. R.'

_publ_section_title
;
 The crystal structure of calcium potassium(+)589-tris(dithiooxalato)cob
 altate(III) tetrahydrate: an application of anomalous dispersion
 patterson methods
;
_journal_issue 2
_journal_name_full 'Acta Crystallographica B (24,1968-38,1982)'
_journal_page_first 354
_journal_page_last 358
_journal_paper_doi 10.1107/S0567740875002798
_journal_volume 31
_journal_year 1975
_chemical_formula_sum 'C6 H8 Ca Co K O10 S6'
_chemical_name_systematic 'Ca K (Co (S2 C2 O2)3) (H2 O)4'
_space_group_IT_number 19
_symmetry_space_group_name_Hall 'P 2ac 2ab'
_symmetry_space_group_name_H-M 'P 21 21 21'
_cell_angle_alpha 90
_cell_angle_beta 90
_cell_angle_gamma 90
_cell_formula_units_Z 4
_cell_length_a 12.381
_cell_length_b 12.791
_cell_length_c 11.801
_cell_volume 1868.870
_citation_journal_id_ASTM ACBCAR
_cod_data_source_file Butler_ACBCAR_1975_1882.cif
_cod_data_source_block C6H8Ca1Co1K1O10S6
_cod_depositor_comments
;
 Changing the x coordinate of atom 'O4' from '0.16' to '0.016'
 after consulting the original publication. It should be noted
 that the erronious '0.16' coordinate value is also given in the
 paper, however, the bond length between the 'O4' and 'C4' atoms
 that is provided in the paper (1.228 A) does not match the one
 calculated from the coordinates. The bond length calculated with
 the x coordinate changed matches the one provided in the original
 publication.

 Antanas Vaitkus,
 2016-12-13
;
_cod_original_cell_volume 1868.87
_cod_original_formula_sum 'C6 H8 Ca1 Co1 K1 O10 S6'
_cod_database_code 2106491

loop_
_symmetry_equiv_pos_as_xyz
x,y,z
-x+1/2,-y,z+1/2
x+1/2,-y+1/2,-z
-x,y+1/2,-z+1/2

loop_
_atom_site_label
_atom_site_type_symbol
_atom_site_fract_x
_atom_site_fract_y
_atom_site_fract_z
_atom_site_occupancy
_atom_site_U_iso_or_equiv
_atom_site_attached_hydrogens
Ca1 Ca+2 0.078 0.4397 -0.2121 1 0.0 0
K1 K+1 0.0778 -0.2806 -0.0733 1 0.0 0
Co1 Co+3 0.0774 -0.0138 0.213 1 0.0 0
S1 S-2 -0.0371 -0.1191 0.1187 1 0.0 0
S2 S-2 -0.0529 0.0587 0.3171 1 0.0 0
S3 S-2 0.0558 0.1085 0.0767 1 0.0 0
S4 S-2 0.0976 -0.1384 0.3434 1 0.0 0
S5 S-2 0.2178 -0.0869 0.1204 1 0.0 0
S6 S-2 0.191 0.0961 0.2997 1 0.0 0
O1 O-2 -0.1142 -0.0996 -0.086 1 0.0 0
O2 O-2 -0.1154 0.01 0.5197 1 0.0 0
O3 O-2 -0.0146 0.0815 -0.1279 1 0.0 0
O4 O-2 0.016 -0.1526 0.5454 1 0.0 0
O5 O-2 0.4217 -0.0498 0.1423 1 0.0 0
O6 O-2 0.4004 0.1063 0.2872 1 0.0 0
C1 C+3 -0.0603 -0.062 -0.0111 1 0.0 0
C2 C+3 -0.0553 -0.0124 0.4411 1 0.0 0
C3 C+3 -0.007 0.0452 -0.0303 1 0.0 0
C4 C+3 0.0169 -0.1051 0.455 1 0.0 0
C5 C+3 0.3288 -0.0294 0.1683 1 0.0 0
C6 C+3 0.3154 0.0658 0.2556 1 0.0 0
O7 O-2 0.2845 0.2792 0.0721 1 0.0 2
O8 O-2 0.2553 0.3771 -0.147 1 0.0 2
O9 O-2 0.2995 0.4051 0.269 1 0.0 2
O10 O-2 0.0773 0.2505 -0.2429 1 0.0 2
